data_4317642
loop_
_publ_author_name
'Dana C. Haagenson'
'Daniel F. Moser'
'Lothar Stahl'
'Richard J. Staples'

_publ_section_title
;
 Syntheses and Structures of P-Anilino-P-chalcogeno- and
 P-Anilino-P-iminodiazasilaphosphetidines and Their Group 12 and 13 Metal
 Compounds
;
_journal_name_full 'Inorganic Chemistry'
_journal_page_first 1245
_journal_page_last 1253
_journal_paper_doi 10.1021/ic010973f
_journal_volume 41
_journal_year 2002
_chemical_formula_sum 'C16 H30 N3 P S Si'
_chemical_formula_weight 355.55
_chemical_name_systematic
;
   ?
;
_space_group_IT_number 14
_symmetry_cell_setting monoclinic
_symmetry_space_group_name_Hall '-P 2yn'
_symmetry_space_group_name_H-M 'P 1 21/n 1'
_atom_sites_solution_hydrogens geom
_atom_sites_solution_primary direct
_atom_sites_solution_secondary difmap
_audit_creation_method SHELXL-97
_cell_angle_alpha 90.00
_cell_angle_beta 93.964(18)
_cell_angle_gamma 90.00
_cell_formula_units_Z 4
_cell_length_a 10.3241(19)
_cell_length_b 13.803(2)
_cell_length_c 14.806(4)
_cell_measurement_reflns_used 41
_cell_measurement_temperature 294(2)
_cell_measurement_theta_max 12.66
_cell_measurement_theta_min 2.77
_cell_volume 2104.9(8)
_computing_cell_refinement 'Bruker XSCANS'
_computing_data_collection 'Bruker XSCANS'
_computing_data_reduction 'Bruker SHELXTL'
_computing_molecular_graphics 'Bruker SHELXTL'
_computing_publication_material 'Bruker SHELXTL'
_computing_structure_refinement 'SHELXL-97 (Sheldrick, 1997)'
_computing_structure_solution 'SHELXS-97 (Sheldrick, 1990)'
_diffrn_ambient_temperature 294(2)
_diffrn_measured_fraction_theta_full 0.999
_diffrn_measured_fraction_theta_max 0.999
_diffrn_measurement_device_type 'Bruker P4'
_diffrn_measurement_method '\w scans'
_diffrn_radiation_monochromator graphite
_diffrn_radiation_source 'fine-focus sealed tube'
_diffrn_radiation_type MoK\a
_diffrn_radiation_wavelength 0.71073
_diffrn_reflns_av_R_equivalents 0.0475
_diffrn_reflns_av_sigmaI/netI 0.0935
_diffrn_reflns_limit_h_max 11
_diffrn_reflns_limit_h_min -1
_diffrn_reflns_limit_k_max 14
_diffrn_reflns_limit_k_min -1
_diffrn_reflns_limit_l_max 15
_diffrn_reflns_limit_l_min -15
_diffrn_reflns_number 3606
_diffrn_reflns_theta_full 22.49
_diffrn_reflns_theta_max 22.49
_diffrn_reflns_theta_min 2.02
_diffrn_standards_interval_count 97
_diffrn_standards_number 3
_exptl_absorpt_coefficient_mu 0.288
_exptl_absorpt_correction_type none
_exptl_crystal_colour colorless
_exptl_crystal_density_diffrn 1.122
_exptl_crystal_density_method 'not measured'
_exptl_crystal_description block
_exptl_crystal_F_000 768
_exptl_crystal_size_max 0.3
_exptl_crystal_size_mid 0.3
_exptl_crystal_size_min 0.3
_refine_diff_density_max 0.254
_refine_diff_density_min -0.235
_refine_diff_density_rms 0.048
_refine_ls_extinction_coef 0.0010(10)
_refine_ls_extinction_expression Fc^*^=kFc[1+0.001xFc^2^\l^3^/sin(2\q)]^-1/4^
_refine_ls_extinction_method SHELXL
_refine_ls_goodness_of_fit_ref 1.014
_refine_ls_hydrogen_treatment mixed
_refine_ls_matrix_type full
_refine_ls_number_parameters 212
_refine_ls_number_reflns 2742
_refine_ls_number_restraints 0
_refine_ls_restrained_S_all 1.014
_refine_ls_R_factor_all 0.1367
_refine_ls_R_factor_gt 0.0613
_refine_ls_shift/su_max 0.000
_refine_ls_shift/su_mean 0.000
_refine_ls_structure_factor_coef Fsqd
_refine_ls_weighting_details 'calc w=1/[\s^2^(Fo^2^)+(0.0737P)^2^+0.5754P] where P=(Fo^2^+2Fc^2^)/3'
_refine_ls_weighting_scheme calc
_refine_ls_wR_factor_gt 0.1361
_refine_ls_wR_factor_ref 0.1671
_reflns_number_gt 1470
_reflns_number_total 2742
_reflns_threshold_expression >2sigma(I)
_cod_data_source_file ic010973f_2.cif
_cod_data_source_block 4
_cod_depositor_comments
;
The following automatic conversions were performed:

'_symmetry_cell_setting' value 'Monoclinic' changed to 'monoclinic'
according to the built-in table from CIF Core dictionary named
'cif_core.dic' version 2.4.1 from 2010-06-29.

Automatic conversion script
Id: cif_fix_values 1646 2011-03-28 12:23:43Z adriana 
;
_cod_original_cell_volume 2105.0(7)
_cod_database_code 4317642

loop_
_symmetry_equiv_pos_as_xyz
'x, y, z'
'-x+1/2, y+1/2, -z+1/2'
'-x, -y, -z'
'x-1/2, -y-1/2, z-1/2'

loop_
_atom_site_label
_atom_site_type_symbol
_atom_site_fract_x
_atom_site_fract_y
_atom_site_fract_z
_atom_site_U_iso_or_equiv
_atom_site_adp_type
_atom_site_occupancy
_atom_site_symmetry_multiplicity
_atom_site_calc_flag
_atom_site_refinement_flags
_atom_site_disorder_assembly
_atom_site_disorder_group
P1 P 0.99170(13) 0.63030(11) 0.85372(9) 0.0537(5) Uani 1 1 d . . .
Si1 Si 0.99116(17) 0.76794(12) 0.74363(12) 0.0736(6) Uani 1 1 d . . .
S1 S 1.14010(14) 0.56922(14) 0.91780(12) 0.0939(7) Uani 1 1 d . . .
N1 N 0.9900(4) 0.6418(3) 0.7425(3) 0.0546(12) Uani 1 1 d . . .
N2 N 0.9750(4) 0.7492(3) 0.8579(3) 0.0619(13) Uani 1 1 d . . .
N3 N 0.8615(5) 0.5748(4) 0.8855(4) 0.0716(17) Uani 1 1 d . . .
C1 C 0.8521(7) 0.8292(5) 0.6802(5) 0.116(3) Uani 1 1 d . . .
H1A H 0.7723 0.8086 0.7038 0.174 Uiso 1 1 calc R . .
H1B H 0.8514 0.8123 0.6173 0.174 Uiso 1 1 calc R . .
H1C H 0.8610 0.8981 0.6869 0.174 Uiso 1 1 calc R . .
C2 C 1.1449(7) 0.8241(5) 0.7141(6) 0.139(3) Uani 1 1 d . . .
H2A H 1.1399 0.8930 0.7219 0.209 Uiso 1 1 calc R . .
H2B H 1.1595 0.8097 0.6522 0.209 Uiso 1 1 calc R . .
H2C H 1.2153 0.7988 0.7529 0.209 Uiso 1 1 calc R . .
C10 C 1.0170(7) 0.5703(6) 0.6725(4) 0.092(2) Uani 1 1 d . . .
C11 C 0.9634(8) 0.4736(6) 0.6985(6) 0.165(4) Uani 1 1 d . . .
H11A H 1.0042 0.4536 0.7557 0.248 Uiso 1 1 calc R . .
H11B H 0.9805 0.4265 0.6531 0.248 Uiso 1 1 calc R . .
H11C H 0.8715 0.4789 0.7032 0.248 Uiso 1 1 calc R . .
C12 C 0.9488(10) 0.6062(8) 0.5845(5) 0.195(5) Uani 1 1 d . . .
H12A H 0.8566 0.6049 0.5893 0.293 Uiso 1 1 calc R . .
H12B H 0.9709 0.5650 0.5356 0.293 Uiso 1 1 calc R . .
H12C H 0.9760 0.6713 0.5730 0.293 Uiso 1 1 calc R . .
C13 C 1.1621(7) 0.5605(6) 0.6640(5) 0.131(3) Uani 1 1 d . . .
H13A H 1.1973 0.6221 0.6483 0.197 Uiso 1 1 calc R . .
H13B H 1.1776 0.5141 0.6177 0.197 Uiso 1 1 calc R . .
H13C H 1.2031 0.5390 0.7207 0.197 Uiso 1 1 calc R . .
C20 C 0.9757(8) 0.8135(6) 0.9382(6) 0.105(2) Uani 1 1 d . . .
C21 C 0.9059(12) 0.9024(8) 0.9119(8) 0.266(9) Uani 1 1 d . . .
H21A H 0.9515 0.9361 0.8670 0.399 Uiso 1 1 calc R . .
H21B H 0.9002 0.9431 0.9640 0.399 Uiso 1 1 calc R . .
H21C H 0.8200 0.8864 0.8873 0.399 Uiso 1 1 calc R . .
C22 C 1.1136(8) 0.8359(6) 0.9713(6) 0.156(4) Uani 1 1 d . . .
H22A H 1.1552 0.8712 0.9256 0.234 Uiso 1 1 calc R . .
H22B H 1.1596 0.7765 0.9842 0.234 Uiso 1 1 calc R . .
H22C H 1.1138 0.8743 1.0254 0.234 Uiso 1 1 calc R . .
C23 C 0.9090(10) 0.7633(9) 1.0137(7) 0.198(5) Uani 1 1 d . . .
H23A H 0.9039 0.8070 1.0638 0.297 Uiso 1 1 calc R . .
H23B H 0.9579 0.7070 1.0331 0.297 Uiso 1 1 calc R . .
H23C H 0.8230 0.7442 0.9919 0.297 Uiso 1 1 calc R . .
C30 C 0.7292(5) 0.6009(4) 0.8692(4) 0.0562(14) Uani 1 1 d . . .
C31 C 0.6452(5) 0.5874(4) 0.9370(4) 0.0686(16) Uani 1 1 d . . .
H31 H 0.6767 0.5623 0.9925 0.082 Uiso 1 1 calc R . .
C32 C 0.5160(6) 0.6106(5) 0.9232(5) 0.087(2) Uani 1 1 d . . .
H32 H 0.4601 0.6001 0.9688 0.104 Uiso 1 1 calc R . .
C33 C 0.4702(6) 0.6488(5) 0.8430(5) 0.098(2) Uani 1 1 d . . .
H33 H 0.3827 0.6645 0.8335 0.117 Uiso 1 1 calc R . .
C34 C 0.5518(7) 0.6643(6) 0.7766(5) 0.117(3) Uani 1 1 d . . .
H34 H 0.5211 0.6937 0.7227 0.140 Uiso 1 1 calc R . .
C35 C 0.6800(6) 0.6367(5) 0.7886(4) 0.091(2) Uani 1 1 d . . .
H35 H 0.7335 0.6427 0.7409 0.109 Uiso 1 1 calc R . .
H1 H 0.878(4) 0.535(3) 0.918(3) 0.036(16) Uiso 1 1 d . . .

loop_
_atom_site_aniso_label
_atom_site_aniso_U_11
_atom_site_aniso_U_22
_atom_site_aniso_U_33
_atom_site_aniso_U_23
_atom_site_aniso_U_13
_atom_site_aniso_U_12
P1 0.0411(9) 0.0635(11) 0.0566(9) 0.0125(8) 0.0041(7) 0.0026(8)
Si1 0.0756(13) 0.0661(12) 0.0784(12) 0.0201(9) -0.0002(10) -0.0045(10)
S1 0.0444(10) 0.1308(16) 0.1069(14) 0.0629(12) 0.0080(9) 0.0157(10)
N1 0.052(3) 0.062(3) 0.049(3) -0.003(2) 0.005(2) 0.007(2)
N2 0.065(3) 0.056(3) 0.064(3) -0.018(2) -0.007(2) 0.004(2)
N3 0.048(3) 0.077(4) 0.091(4) 0.044(3) 0.012(3) 0.011(3)
C1 0.123(6) 0.097(5) 0.124(6) 0.042(5) -0.017(5) 0.028(5)
C2 0.127(7) 0.125(7) 0.166(8) 0.057(6) 0.018(6) -0.047(5)
C10 0.082(5) 0.110(6) 0.084(5) -0.034(4) 0.005(4) 0.024(5)
C11 0.171(9) 0.107(7) 0.223(10) -0.099(7) 0.053(8) -0.026(6)
C12 0.220(10) 0.279(13) 0.080(6) -0.086(7) -0.038(6) 0.124(10)
C13 0.106(6) 0.156(8) 0.136(7) -0.023(5) 0.049(5) 0.046(5)
C20 0.091(6) 0.110(6) 0.109(6) -0.044(5) -0.023(5) -0.005(5)
C21 0.323(17) 0.184(11) 0.268(14) -0.153(11) -0.149(13) 0.149(12)
C22 0.127(7) 0.174(9) 0.161(8) -0.093(7) -0.031(6) -0.026(6)
C23 0.168(10) 0.293(14) 0.136(8) -0.137(10) 0.036(8) -0.045(10)
C30 0.043(3) 0.065(4) 0.061(4) 0.012(3) 0.004(3) 0.000(3)
C31 0.046(4) 0.082(4) 0.078(4) 0.016(3) 0.006(3) 0.005(3)
C32 0.055(5) 0.107(6) 0.100(5) 0.026(4) 0.015(4) 0.009(4)
C33 0.039(4) 0.130(6) 0.124(6) 0.035(5) 0.005(4) 0.000(4)
C34 0.057(5) 0.201(9) 0.091(5) 0.063(5) -0.008(4) 0.003(5)
C35 0.047(4) 0.148(6) 0.077(5) 0.035(4) -0.001(3) -0.003(4)

loop_
_atom_type_symbol
_atom_type_description
_atom_type_scat_dispersion_real
_atom_type_scat_dispersion_imag
_atom_type_scat_source
C C 0.0033 0.0016 'International Tables Vol C Tables 4.2.6.8 and 6.1.1.4'
H H 0.0000 0.0000 'International Tables Vol C Tables 4.2.6.8 and 6.1.1.4'
N N 0.0061 0.0033 'International Tables Vol C Tables 4.2.6.8 and 6.1.1.4'
Si Si 0.0817 0.0704 'International Tables Vol C Tables 4.2.6.8 and 6.1.1.4'
P P 0.1023 0.0942 'International Tables Vol C Tables 4.2.6.8 and 6.1.1.4'
S S 0.1246 0.1234 'International Tables Vol C Tables 4.2.6.8 and 6.1.1.4'

loop_
_geom_angle_atom_site_label_1
_geom_angle_atom_site_label_2
_geom_angle_atom_site_label_3
_geom_angle
_geom_angle_site_symmetry_1
_geom_angle_site_symmetry_3
_geom_angle_publ_flag
N3 P1 N2 111.3(3) . . ?
N3 P1 N1 112.1(3) . . ?
N2 P1 N1 87.0(2) . . ?
N3 P1 S1 106.9(2) . . ?
N2 P1 S1 119.66(17) . . ?
N1 P1 S1 118.90(16) . . ?
N3 P1 Si1 125.1(2) . . ?
N2 P1 Si1 43.50(16) . . ?
N1 P1 Si1 43.85(15) . . ?
S1 P1 Si1 127.95(9) . . ?
N2 Si1 N1 81.9(2) . . ?
N2 Si1 C2 115.9(3) . . ?
N1 Si1 C2 115.0(3) . . ?
N2 Si1 C1 115.9(3) . . ?
N1 Si1 C1 116.4(3) . . ?
C2 Si1 C1 109.6(3) . . ?
N2 Si1 P1 41.09(14) . . ?
N1 Si1 P1 41.13(14) . . ?
C2 Si1 P1 120.6(3) . . ?
C1 Si1 P1 129.8(2) . . ?
C10 N1 P1 130.3(4) . . ?
C10 N1 Si1 132.5(4) . . ?
P1 N1 Si1 95.0(2) . . ?
C20 N2 P1 129.0(5) . . ?
C20 N2 Si1 134.3(5) . . ?
P1 N2 Si1 95.4(2) . . ?
C30 N3 P1 129.1(4) . . ?
N1 C10 C11 108.9(6) . . ?
N1 C10 C13 110.8(6) . . ?
C11 C10 C13 108.9(6) . . ?
N1 C10 C12 106.6(5) . . ?
C11 C10 C12 110.6(7) . . ?
C13 C10 C12 111.0(7) . . ?
C21 C20 N2 108.3(6) . . ?
C21 C20 C22 110.7(8) . . ?
N2 C20 C22 109.7(6) . . ?
C21 C20 C23 109.8(9) . . ?
N2 C20 C23 109.8(6) . . ?
C22 C20 C23 108.7(7) . . ?
C35 C30 C31 118.1(5) . . ?
C35 C30 N3 122.7(5) . . ?
C31 C30 N3 119.2(5) . . ?
C32 C31 C30 120.8(5) . . ?
C33 C32 C31 119.8(6) . . ?
C32 C33 C34 120.0(6) . . ?
C33 C34 C35 120.2(6) . . ?
C30 C35 C34 120.8(6) . . ?

loop_
_geom_bond_atom_site_label_1
_geom_bond_atom_site_label_2
_geom_bond_distance
_geom_bond_site_symmetry_2
_geom_bond_publ_flag
P1 N3 1.644(5) . ?
P1 N2 1.652(4) . ?
P1 N1 1.653(4) . ?
P1 S1 1.938(2) . ?
P1 Si1 2.503(2) . ?
Si1 N2 1.731(5) . ?
Si1 N1 1.741(4) . ?
Si1 C2 1.846(7) . ?
Si1 C1 1.863(6) . ?
N1 C10 1.472(7) . ?
N2 C20 1.483(8) . ?
N3 C30 1.417(7) . ?
C10 C11 1.505(10) . ?
C10 C13 1.518(8) . ?
C10 C12 1.521(9) . ?
C20 C21 1.462(11) . ?
C20 C22 1.505(9) . ?
C20 C23 1.521(12) . ?
C30 C35 1.357(7) . ?
C30 C31 1.383(7) . ?
C31 C32 1.373(7) . ?
C32 C33 1.354(8) . ?
C33 C34 1.355(9) . ?
C34 C35 1.377(8) . ?

loop_
_cod_related_entry_id
_cod_related_entry_database
_cod_related_entry_code
1 ChemSpider 4051621
